data_1508351
loop_
_publ_author_name
'Ogata, Kenichi'
'Ohashi, Itsuki'
'Fukuzawa, Shin-Ichi'

_publ_section_title
;
 Rhodium-Catalyzed Three-Component Reaction between Silylacetylene and Two
 Ketenes Leading to 1,3-Enynes Bearing a Carboxylic Ester Group via Double
 Insertion of Ketenes.
;
_journal_issue 16
_journal_name_full 'Organic letters'
_journal_page_first 4214
_journal_page_last 4217
_journal_paper_doi 10.1021/ol301897h
_journal_volume 14
_journal_year 2012
_chemical_formula_moiety 'C41 H33 Fe N3 O2'
_chemical_formula_sum 'C41 H33 Fe N3 O2'
_chemical_formula_weight 655.58
_space_group_IT_number 2
_symmetry_cell_setting triclinic
_symmetry_Int_Tables_number 2
_symmetry_space_group_name_Hall '-P 1'
_symmetry_space_group_name_H-M 'P -1'
_atom_sites_solution_hydrogens geom
_atom_sites_solution_primary direct
_atom_sites_solution_secondary difmap
_cell_angle_alpha 79.982(8)
_cell_angle_beta 84.943(8)
_cell_angle_gamma 71.173(7)
_cell_formula_units_Z 2
_cell_length_a 11.590(3)
_cell_length_b 11.976(3)
_cell_length_c 12.636(4)
_cell_measurement_reflns_used 3897
_cell_measurement_temperature 223
_cell_measurement_theta_max 27.47
_cell_measurement_theta_min 1.64
_cell_volume 1633.8(8)
_computing_cell_refinement CrystalClear
_computing_data_collection 'CrystalClear (Rigaku Inc., 2007)'
_computing_data_reduction CrystalClear
_computing_molecular_graphics 'CrystalStructure 4.0'
_computing_publication_material 'CrystalStructure 4.0 (Rigaku, 2010)'
_computing_structure_refinement 'SHELXL97 (Sheldrick, 2008)'
_computing_structure_solution 'SIR92 (Altomare, et al., 1994)'
_diffrn_ambient_temperature 223
_diffrn_detector_area_resol_mean 7.314
_diffrn_measured_fraction_theta_full 0.980
_diffrn_measured_fraction_theta_max 0.980
_diffrn_measurement_device_type 'Rigaku Mercury70'
_diffrn_measurement_method \w
_diffrn_radiation_type 'Mo K\a'
_diffrn_radiation_wavelength 0.71070
_diffrn_reflns_av_R_equivalents 0.0368
_diffrn_reflns_limit_h_max 11
_diffrn_reflns_limit_h_min -15
_diffrn_reflns_limit_k_max 9
_diffrn_reflns_limit_k_min -15
_diffrn_reflns_limit_l_max 13
_diffrn_reflns_limit_l_min -16
_diffrn_reflns_number 12914
_diffrn_reflns_theta_full 27.51
_diffrn_reflns_theta_max 27.50
_diffrn_standards_number 0
_exptl_absorpt_coefficient_mu 0.502
_exptl_absorpt_correction_type none
_exptl_crystal_colour yellow
_exptl_crystal_density_diffrn 1.333
_exptl_crystal_density_method 'not measured'
_exptl_crystal_description block
_exptl_crystal_F_000 684.00
_exptl_crystal_size_max 0.400
_exptl_crystal_size_mid 0.300
_exptl_crystal_size_min 0.200
_refine_diff_density_max 0.290
_refine_diff_density_min -0.360
_refine_ls_extinction_method none
_refine_ls_goodness_of_fit_ref 1.052
_refine_ls_hydrogen_treatment constr
_refine_ls_number_parameters 424
_refine_ls_number_reflns 7371
_refine_ls_number_restraints 0
_refine_ls_R_factor_gt 0.0535
_refine_ls_shift/su_max 0.000
_refine_ls_structure_factor_coef Fsqd
_refine_ls_weighting_details 'w = 1/[\s^2^(Fo^2^)+(0.0591P)^2^+0.4174P] where P=(Fo^2^+2Fc^2^)/3'
_refine_ls_weighting_scheme calc
_refine_ls_wR_factor_ref 0.1410
_reflns_number_gt 5274
_reflns_number_total 7371
_reflns_threshold_expression F^2^>2.0\s(F^2^)
_cod_data_source_file ol301897h_si_003.cif
_cod_data_source_block Oga111007b
_cod_original_cell_volume 1633.8(7)
_cod_database_code 1508351

loop_
_symmetry_equiv_pos_site_id
_symmetry_equiv_pos_as_xyz
1 +X,+Y,+Z
2 -X,-Y,-Z

loop_
_atom_site_label
_atom_site_type_symbol
_atom_site_fract_x
_atom_site_fract_y
_atom_site_fract_z
_atom_site_U_iso_or_equiv
_atom_site_adp_type
_atom_site_occupancy
_atom_site_symmetry_multiplicity
_atom_site_calc_flag
_atom_site_refinement_flags
Fe1 Fe 0.49404(3) -0.09721(3) 0.23532(3) 0.03997(13) Uani 1.0 2 d .
O1 O -0.03012(15) 0.33891(13) 0.62625(13) 0.0368(4) Uani 1.0 2 d .
O2 O -0.12881(18) 0.21996(16) 0.72447(14) 0.0480(5) Uani 1.0 2 d .
N1 N 0.16144(19) 0.06223(17) 0.42355(17) 0.0392(5) Uani 1.0 2 d .
N2 N 0.1898(2) 0.04106(19) 0.52699(18) 0.0494(6) Uani 1.0 2 d .
N3 N 0.1135(2) 0.12762(19) 0.57366(17) 0.0475(6) Uani 1.0 2 d .
C1 C 0.0675(3) 0.1631(3) 0.4029(2) 0.0418(6) Uani 1.0 2 d .
C2 C 0.0361(3) 0.2041(2) 0.49935(19) 0.0349(6) Uani 1.0 2 d .
C3 C -0.0586(3) 0.3089(2) 0.53088(19) 0.0354(6) Uani 1.0 2 d .
C4 C -0.1597(3) 0.37799(19) 0.48134(19) 0.0353(6) Uani 1.0 2 d .
C5 C -0.2451(3) 0.4815(2) 0.5281(2) 0.0371(6) Uani 1.0 2 d .
C6 C -0.2154(3) 0.5815(3) 0.5344(4) 0.0733(11) Uani 1.0 2 d .
C7 C -0.2981(4) 0.6768(3) 0.5782(4) 0.0851(13) Uani 1.0 2 d .
C8 C -0.4089(3) 0.6706(3) 0.6174(3) 0.0598(9) Uani 1.0 2 d .
C9 C -0.4396(3) 0.5714(3) 0.6120(3) 0.0594(8) Uani 1.0 2 d .
C10 C -0.3588(3) 0.4778(3) 0.5666(3) 0.0501(7) Uani 1.0 2 d .
C11 C -0.1965(3) 0.3541(2) 0.37970(19) 0.0352(6) Uani 1.0 2 d .
C12 C -0.2186(3) 0.2485(3) 0.3732(3) 0.0457(7) Uani 1.0 2 d .
C13 C -0.2553(3) 0.2295(3) 0.2792(3) 0.0570(8) Uani 1.0 2 d .
C14 C -0.2733(3) 0.3158(3) 0.1900(3) 0.0659(9) Uani 1.0 2 d .
C15 C -0.2535(4) 0.4217(3) 0.1953(3) 0.0700(10) Uani 1.0 2 d .
C16 C -0.2149(3) 0.4410(3) 0.2892(3) 0.0528(8) Uani 1.0 2 d .
C17 C -0.0687(3) 0.2857(2) 0.7200(2) 0.0370(6) Uani 1.0 2 d .
C18 C -0.0286(3) 0.3251(3) 0.8143(2) 0.0416(6) Uani 1.0 2 d .
C19 C 0.0245(3) 0.2176(3) 0.9002(2) 0.0418(6) Uani 1.0 2 d .
C20 C 0.1095(3) 0.1155(3) 0.8696(3) 0.0493(7) Uani 1.0 2 d .
C21 C 0.1613(3) 0.0175(3) 0.9464(3) 0.0576(8) Uani 1.0 2 d .
C22 C 0.1292(3) 0.0199(3) 1.0529(3) 0.0579(8) Uani 1.0 2 d .
C23 C 0.0451(3) 0.1205(3) 1.0833(3) 0.0627(9) Uani 1.0 2 d .
C24 C -0.0065(3) 0.2190(3) 1.0075(3) 0.0525(7) Uani 1.0 2 d .
C25 C -0.1333(3) 0.4250(3) 0.8534(2) 0.0467(7) Uani 1.0 2 d .
C26 C -0.1118(4) 0.5249(3) 0.8784(3) 0.0673(10) Uani 1.0 2 d .
C27 C -0.2055(5) 0.6151(3) 0.9153(4) 0.0829(12) Uani 1.0 2 d .
C28 C -0.3209(5) 0.6098(3) 0.9256(3) 0.0791(12) Uani 1.0 2 d .
C29 C -0.3452(4) 0.5125(4) 0.9010(3) 0.0771(11) Uani 1.0 2 d .
C30 C -0.2502(3) 0.4188(3) 0.8667(3) 0.0627(9) Uani 1.0 2 d .
C31 C 0.2347(3) -0.0182(3) 0.3501(3) 0.0444(7) Uani 1.0 2 d .
C32 C 0.3540(3) 0.0041(2) 0.3189(2) 0.0394(6) Uani 1.0 2 d .
C33 C 0.4602(3) -0.0391(3) 0.3800(3) 0.0528(7) Uani 1.0 2 d .
C34 C 0.5515(3) 0.0041(3) 0.3193(3) 0.0596(9) Uani 1.0 2 d .
C35 C 0.5019(3) 0.0723(3) 0.2236(3) 0.0578(8) Uani 1.0 2 d .
C36 C 0.3803(3) 0.0742(3) 0.2231(3) 0.0501(7) Uani 1.0 2 d .
C37 C 0.4450(4) -0.2363(4) 0.2054(4) 0.0790(12) Uani 1.0 2 d .
C38 C 0.5499(4) -0.2777(3) 0.2653(4) 0.0801(12) Uani 1.0 2 d .
C39 C 0.6410(3) -0.2373(3) 0.2046(4) 0.0784(13) Uani 1.0 2 d .
C40 C 0.5921(4) -0.1683(4) 0.1087(4) 0.0749(11) Uani 1.0 2 d .
C41 C 0.4707(4) -0.1680(4) 0.1077(4) 0.0851(13) Uani 1.0 2 d .
H1 H 0.0312 0.1980 0.3365 0.0502 Uiso 1.0 2 calc R
H6 H -0.1382 0.5863 0.5089 0.0880 Uiso 1.0 2 calc R
H7 H -0.2768 0.7457 0.5805 0.1021 Uiso 1.0 2 calc R
H8 H -0.4639 0.7343 0.6481 0.0717 Uiso 1.0 2 calc R
H9 H -0.5162 0.5663 0.6392 0.0713 Uiso 1.0 2 calc R
H10 H -0.3819 0.4105 0.5621 0.0602 Uiso 1.0 2 calc R
H12 H -0.2083 0.1889 0.4340 0.0549 Uiso 1.0 2 calc R
H13 H -0.2682 0.1566 0.2761 0.0684 Uiso 1.0 2 calc R
H14 H -0.2990 0.3027 0.1260 0.0791 Uiso 1.0 2 calc R
H15 H -0.2662 0.4815 0.1346 0.0840 Uiso 1.0 2 calc R
H16 H -0.2011 0.5137 0.2915 0.0634 Uiso 1.0 2 calc R
H18 H 0.0379 0.3589 0.7873 0.0499 Uiso 1.0 2 calc R
H20 H 0.1319 0.1127 0.7966 0.0592 Uiso 1.0 2 calc R
H21 H 0.2190 -0.0509 0.9250 0.0691 Uiso 1.0 2 calc R
H22 H 0.1641 -0.0466 1.1047 0.0695 Uiso 1.0 2 calc R
H23 H 0.0224 0.1226 1.1564 0.0753 Uiso 1.0 2 calc R
H24 H -0.0633 0.2874 1.0298 0.0630 Uiso 1.0 2 calc R
H26 H -0.0325 0.5309 0.8700 0.0808 Uiso 1.0 2 calc R
H27 H -0.1891 0.6812 0.9336 0.0995 Uiso 1.0 2 calc R
H28 H -0.3845 0.6726 0.9496 0.0949 Uiso 1.0 2 calc R
H29 H -0.4255 0.5090 0.9073 0.0926 Uiso 1.0 2 calc R
H30 H -0.2662 0.3508 0.8525 0.0752 Uiso 1.0 2 calc R
H31A H 0.1890 -0.0067 0.2853 0.0533 Uiso 1.0 2 calc R
H31B H 0.2500 -0.1012 0.3850 0.0533 Uiso 1.0 2 calc R
H33 H 0.4697 -0.0897 0.4515 0.0634 Uiso 1.0 2 calc R
H34 H 0.6361 -0.0126 0.3412 0.0715 Uiso 1.0 2 calc R
H35 H 0.5450 0.1123 0.1659 0.0693 Uiso 1.0 2 calc R
H36 H 0.3231 0.1157 0.1646 0.0601 Uiso 1.0 2 calc R
H37 H 0.3664 -0.2513 0.2272 0.0948 Uiso 1.0 2 calc R
H38 H 0.5593 -0.3275 0.3372 0.0961 Uiso 1.0 2 calc R
H39 H 0.7250 -0.2531 0.2276 0.0941 Uiso 1.0 2 calc R
H40 H 0.6352 -0.1279 0.0514 0.0899 Uiso 1.0 2 calc R
H41 H 0.4130 -0.1270 0.0493 0.1021 Uiso 1.0 2 calc R

loop_
_atom_site_aniso_label
_atom_site_aniso_U_11
_atom_site_aniso_U_22
_atom_site_aniso_U_33
_atom_site_aniso_U_12
_atom_site_aniso_U_13
_atom_site_aniso_U_23
Fe1 0.0349(3) 0.0378(2) 0.0463(3) -0.00612(15) 0.00308(16) -0.01626(15)
O1 0.0381(10) 0.0399(9) 0.0332(9) -0.0120(8) 0.0051(8) -0.0118(7)
O2 0.0582(13) 0.0582(11) 0.0401(11) -0.0333(10) 0.0053(9) -0.0147(9)
N1 0.0362(12) 0.0399(11) 0.0390(12) -0.0041(9) 0.0019(10) -0.0157(9)
N2 0.0471(15) 0.0481(13) 0.0408(13) 0.0037(11) -0.0006(11) -0.0105(10)
N3 0.0465(14) 0.0483(12) 0.0349(12) 0.0045(10) 0.0014(10) -0.0115(10)
C1 0.0355(15) 0.0462(14) 0.0374(14) -0.0002(11) -0.0040(11) -0.0129(11)
C2 0.0326(13) 0.0362(12) 0.0333(13) -0.0060(10) 0.0000(10) -0.0084(10)
C3 0.0393(14) 0.0356(12) 0.0307(13) -0.0107(10) 0.0056(11) -0.0085(10)
C4 0.0360(14) 0.0323(12) 0.0361(13) -0.0099(10) 0.0082(11) -0.0078(10)
C5 0.0360(14) 0.0339(12) 0.0391(14) -0.0071(10) 0.0031(11) -0.0093(10)
C6 0.0484(19) 0.0506(17) 0.130(4) -0.0215(15) 0.030(2) -0.0427(19)
C7 0.068(3) 0.0505(18) 0.150(4) -0.0245(17) 0.027(3) -0.054(3)
C8 0.0516(19) 0.0483(16) 0.075(3) -0.0004(14) 0.0059(16) -0.0306(15)
C9 0.0432(18) 0.0625(18) 0.071(3) -0.0106(14) 0.0170(15) -0.0284(16)
C10 0.0410(16) 0.0462(15) 0.068(2) -0.0165(12) 0.0160(14) -0.0238(13)
C11 0.0299(13) 0.0351(12) 0.0352(13) -0.0032(10) 0.0056(10) -0.0078(10)
C12 0.0484(17) 0.0446(14) 0.0442(16) -0.0155(12) -0.0003(13) -0.0057(12)
C13 0.0539(19) 0.0626(18) 0.061(2) -0.0181(15) 0.0019(15) -0.0278(16)
C14 0.062(3) 0.085(3) 0.0453(19) -0.0073(18) -0.0068(16) -0.0232(17)
C15 0.085(3) 0.068(2) 0.0404(18) -0.0055(18) -0.0045(17) -0.0001(15)
C16 0.063(2) 0.0452(15) 0.0431(17) -0.0110(13) 0.0028(14) -0.0027(12)
C17 0.0361(14) 0.0410(13) 0.0345(14) -0.0104(11) 0.0043(11) -0.0127(10)
C18 0.0424(15) 0.0490(14) 0.0406(15) -0.0217(12) 0.0003(12) -0.0125(11)
C19 0.0368(15) 0.0525(15) 0.0433(15) -0.0186(12) -0.0025(12) -0.0169(12)
C20 0.0433(17) 0.0625(17) 0.0422(16) -0.0157(14) 0.0023(13) -0.0120(13)
C21 0.0462(18) 0.0607(18) 0.062(2) -0.0072(14) -0.0060(15) -0.0152(15)
C22 0.057(2) 0.0626(19) 0.0520(19) -0.0136(15) -0.0181(15) -0.0032(14)
C23 0.066(3) 0.078(3) 0.0405(17) -0.0140(17) -0.0107(15) -0.0128(15)
C24 0.0540(19) 0.0605(17) 0.0415(16) -0.0098(14) -0.0073(14) -0.0168(13)
C25 0.0591(19) 0.0453(14) 0.0361(15) -0.0136(13) -0.0046(13) -0.0116(11)
C26 0.091(3) 0.0488(17) 0.068(3) -0.0245(17) -0.0054(19) -0.0186(15)
C27 0.115(4) 0.0437(18) 0.083(3) -0.009(2) -0.012(3) -0.0177(17)
C28 0.102(4) 0.0543(19) 0.054(2) 0.020(2) -0.014(2) -0.0178(16)
C29 0.062(3) 0.100(3) 0.060(3) 0.0006(19) -0.0044(18) -0.035(2)
C30 0.056(2) 0.076(2) 0.061(2) -0.0140(16) 0.0019(16) -0.0384(17)
C31 0.0401(16) 0.0441(14) 0.0476(16) -0.0044(11) 0.0039(12) -0.0225(12)
C32 0.0403(15) 0.0373(13) 0.0400(15) -0.0062(11) -0.0004(12) -0.0165(11)
C33 0.0515(18) 0.0680(18) 0.0372(16) -0.0114(14) -0.0061(13) -0.0153(13)
C34 0.0470(19) 0.074(2) 0.069(3) -0.0200(16) -0.0057(16) -0.0357(17)
C35 0.061(2) 0.0483(16) 0.067(3) -0.0210(15) 0.0150(17) -0.0197(15)
C36 0.0550(19) 0.0381(14) 0.0492(17) -0.0041(12) 0.0020(14) -0.0080(12)
C37 0.064(3) 0.070(3) 0.124(4) -0.0342(19) 0.035(3) -0.064(3)
C38 0.058(3) 0.0366(16) 0.139(4) -0.0101(15) 0.024(3) -0.0177(18)
C39 0.0413(19) 0.0435(17) 0.144(4) -0.0055(14) 0.029(3) -0.029(2)
C40 0.079(3) 0.071(3) 0.086(3) -0.029(2) 0.039(3) -0.049(2)
C41 0.073(3) 0.108(3) 0.088(3) -0.021(3) 0.008(3) -0.073(3)

loop_
_atom_type_symbol
_atom_type_description
_atom_type_scat_dispersion_real
_atom_type_scat_dispersion_imag
_atom_type_scat_source
C C 0.0033 0.0016
;
International Tables for Crystallography
(1992, Vol. C, Tables 4.2.6.8 and 6.1.1.4)
;
H H 0.0000 0.0000
;
International Tables for Crystallography
(1992, Vol. C, Table 6.1.1.4)
;
Fe Fe 0.3463 0.8444
;
International Tables for Crystallography
(1992, Vol. C, Tables 4.2.6.8 and 6.1.1.4)
;
N N 0.0061 0.0033
;
International Tables for Crystallography
(1992, Vol. C, Tables 4.2.6.8 and 6.1.1.4)
;
O O 0.0106 0.0060
;
International Tables for Crystallography
(1992, Vol. C, Tables 4.2.6.8 and 6.1.1.4)
;

loop_
_geom_angle_atom_site_label_1
_geom_angle_atom_site_label_2
_geom_angle_atom_site_label_3
_geom_angle
_geom_angle_publ_flag
C32 Fe1 C33 40.81(12) yes
C32 Fe1 C34 68.72(13) yes
C32 Fe1 C35 68.64(13) yes
C32 Fe1 C36 40.85(11) yes
C32 Fe1 C37 107.48(15) yes
C32 Fe1 C38 122.50(14) yes
C32 Fe1 C39 159.02(15) yes
C32 Fe1 C40 159.32(14) yes
C32 Fe1 C41 123.25(15) yes
C33 Fe1 C34 41.26(14) yes
C33 Fe1 C35 68.51(14) yes
C33 Fe1 C36 68.24(12) yes
C33 Fe1 C37 122.27(17) yes
C33 Fe1 C38 106.94(16) yes
C33 Fe1 C39 122.92(16) yes
C33 Fe1 C40 158.48(16) yes
C33 Fe1 C41 159.15(17) yes
C34 Fe1 C35 39.91(13) yes
C34 Fe1 C36 67.47(13) yes
C34 Fe1 C37 158.83(16) yes
C34 Fe1 C38 122.96(16) yes
C34 Fe1 C39 107.77(16) yes
C34 Fe1 C40 122.16(17) yes
C34 Fe1 C41 158.38(17) yes
C35 Fe1 C36 40.22(14) yes
C35 Fe1 C37 159.94(15) yes
C35 Fe1 C38 158.54(16) yes
C35 Fe1 C39 122.79(15) yes
C35 Fe1 C40 107.45(15) yes
C35 Fe1 C41 123.31(16) yes
C36 Fe1 C37 124.14(15) yes
C36 Fe1 C38 159.46(15) yes
C36 Fe1 C39 158.64(14) yes
C36 Fe1 C40 123.20(13) yes
C36 Fe1 C41 108.59(14) yes
C37 Fe1 C38 40.22(17) yes
C37 Fe1 C39 67.90(16) yes
C37 Fe1 C40 68.83(18) yes
C37 Fe1 C41 41.13(19) yes
C38 Fe1 C39 40.77(16) yes
C38 Fe1 C40 68.66(17) yes
C38 Fe1 C41 68.38(18) yes
C39 Fe1 C40 40.17(17) yes
C39 Fe1 C41 67.67(18) yes
C40 Fe1 C41 40.68(19) yes
C3 O1 C17 116.7(3) yes
N2 N1 C1 110.7(2) yes
N2 N1 C31 119.57(18) yes
C1 N1 C31 129.7(3) yes
N1 N2 N3 107.31(18) yes
N2 N3 C2 108.9(2) yes
N1 C1 C2 105.2(3) yes
N3 C2 C1 107.8(2) yes
N3 C2 C3 119.8(3) yes
C1 C2 C3 132.3(2) yes
O1 C3 C2 111.6(2) yes
O1 C3 C4 118.6(2) yes
C2 C3 C4 129.7(3) yes
C3 C4 C5 121.1(3) yes
C3 C4 C11 122.4(2) yes
C5 C4 C11 116.4(2) yes
C4 C5 C6 122.7(3) yes
C4 C5 C10 119.6(3) yes
C6 C5 C10 117.8(3) yes
C5 C6 C7 120.9(4) yes
C6 C7 C8 120.4(4) yes
C7 C8 C9 119.3(3) yes
C8 C9 C10 120.3(3) yes
C5 C10 C9 121.2(3) yes
C4 C11 C12 122.0(2) yes
C4 C11 C16 119.9(3) yes
C12 C11 C16 118.0(3) yes
C11 C12 C13 121.0(3) yes
C12 C13 C14 120.6(4) yes
C13 C14 C15 119.2(4) yes
C14 C15 C16 120.6(3) yes
C11 C16 C15 120.5(3) yes
O1 C17 O2 123.4(3) yes
O1 C17 C18 110.1(3) yes
O2 C17 C18 126.6(3) yes
C17 C18 C19 110.3(3) yes
C17 C18 C25 109.4(3) yes
C19 C18 C25 115.0(3) yes
C18 C19 C20 119.2(3) yes
C18 C19 C24 122.3(3) yes
C20 C19 C24 118.5(3) yes
C19 C20 C21 120.4(3) yes
C20 C21 C22 120.5(3) yes
C21 C22 C23 119.2(3) yes
C22 C23 C24 120.7(3) yes
C19 C24 C23 120.7(3) yes
C18 C25 C26 120.1(3) yes
C18 C25 C30 121.6(3) yes
C26 C25 C30 118.3(3) yes
C25 C26 C27 120.6(4) yes
C26 C27 C28 120.8(4) yes
C27 C28 C29 120.0(4) yes
C28 C29 C30 119.7(4) yes
C25 C30 C29 120.6(4) yes
N1 C31 C32 111.5(3) yes
Fe1 C32 C31 126.0(2) yes
Fe1 C32 C33 69.84(16) yes
Fe1 C32 C36 70.13(15) yes
C31 C32 C33 126.4(3) yes
C31 C32 C36 126.1(3) yes
C33 C32 C36 107.4(3) yes
Fe1 C33 C32 69.36(17) yes
Fe1 C33 C34 69.5(2) yes
C32 C33 C34 107.2(3) yes
Fe1 C34 C33 69.2(2) yes
Fe1 C34 C35 70.3(3) yes
C33 C34 C35 108.5(3) yes
Fe1 C35 C34 69.8(2) yes
Fe1 C35 C36 69.82(18) yes
C34 C35 C36 108.1(3) yes
Fe1 C36 C32 69.02(14) yes
Fe1 C36 C35 69.96(16) yes
C32 C36 C35 108.7(3) yes
Fe1 C37 C38 69.7(3) yes
Fe1 C37 C41 69.3(3) yes
C38 C37 C41 107.7(4) yes
Fe1 C38 C37 70.1(2) yes
Fe1 C38 C39 70.01(18) yes
C37 C38 C39 107.9(4) yes
Fe1 C39 C38 69.22(18) yes
Fe1 C39 C40 69.6(2) yes
C38 C39 C40 108.9(4) yes
Fe1 C40 C39 70.2(3) yes
Fe1 C40 C41 69.6(3) yes
C39 C40 C41 107.5(4) yes
Fe1 C41 C37 69.6(3) yes
Fe1 C41 C40 69.7(3) yes
C37 C41 C40 108.1(4) yes
N1 C1 H1 127.387 no
C2 C1 H1 127.388 no
C5 C6 H6 119.529 no
C7 C6 H6 119.524 no
C6 C7 H7 119.797 no
C8 C7 H7 119.795 no
C7 C8 H8 120.328 no
C9 C8 H8 120.334 no
C8 C9 H9 119.833 no
C10 C9 H9 119.834 no
C5 C10 H10 119.402 no
C9 C10 H10 119.408 no
C11 C12 H12 119.484 no
C13 C12 H12 119.469 no
C12 C13 H13 119.681 no
C14 C13 H13 119.681 no
C13 C14 H14 120.389 no
C15 C14 H14 120.400 no
C14 C15 H15 119.725 no
C16 C15 H15 119.724 no
C11 C16 H16 119.730 no
C15 C16 H16 119.722 no
C17 C18 H18 107.261 no
C19 C18 H18 107.255 no
C25 C18 H18 107.258 no
C19 C20 H20 119.799 no
C21 C20 H20 119.809 no
C20 C21 H21 119.732 no
C22 C21 H21 119.736 no
C21 C22 H22 120.401 no
C23 C22 H22 120.406 no
C22 C23 H23 119.624 no
C24 C23 H23 119.629 no
C19 C24 H24 119.668 no
C23 C24 H24 119.659 no
C25 C26 H26 119.680 no
C27 C26 H26 119.682 no
C26 C27 H27 119.626 no
C28 C27 H27 119.622 no
C27 C28 H28 119.995 no
C29 C28 H28 119.991 no
C28 C29 H29 120.163 no
C30 C29 H29 120.165 no
C25 C30 H30 119.709 no
C29 C30 H30 119.706 no
N1 C31 H31A 109.329 no
N1 C31 H31B 109.331 no
C32 C31 H31A 109.330 no
C32 C31 H31B 109.332 no
H31A C31 H31B 107.970 no
Fe1 C33 H33 126.394 no
C32 C33 H33 126.398 no
C34 C33 H33 126.403 no
Fe1 C34 H34 125.744 no
C33 C34 H34 125.740 no
C35 C34 H34 125.742 no
Fe1 C35 H35 125.929 no
C34 C35 H35 125.926 no
C36 C35 H35 125.933 no
Fe1 C36 H36 125.645 no
C32 C36 H36 125.648 no
C35 C36 H36 125.635 no
Fe1 C37 H37 126.158 no
C38 C37 H37 126.151 no
C41 C37 H37 126.156 no
Fe1 C38 H38 126.067 no
C37 C38 H38 126.057 no
C39 C38 H38 126.072 no
Fe1 C39 H39 125.554 no
C38 C39 H39 125.550 no
C40 C39 H39 125.545 no
Fe1 C40 H40 126.254 no
C39 C40 H40 126.260 no
C41 C40 H40 126.261 no
Fe1 C41 H41 125.967 no
C37 C41 H41 125.968 no
C40 C41 H41 125.963 no

loop_
_geom_bond_atom_site_label_1
_geom_bond_atom_site_label_2
_geom_bond_distance
_geom_bond_publ_flag
Fe1 C32 2.024(3) yes
Fe1 C33 2.030(4) yes
Fe1 C34 2.034(4) yes
Fe1 C35 2.040(4) yes
Fe1 C36 2.038(3) yes
Fe1 C37 2.028(5) yes
Fe1 C38 2.022(3) yes
Fe1 C39 2.033(3) yes
Fe1 C40 2.026(4) yes
Fe1 C41 2.023(5) yes
O1 C3 1.410(4) yes
O1 C17 1.356(3) yes
O2 C17 1.199(4) yes
N1 N2 1.337(4) yes
N1 C1 1.343(3) yes
N1 C31 1.468(4) yes
N2 N3 1.317(3) yes
N3 C2 1.358(3) yes
C1 C2 1.369(4) yes
C2 C3 1.465(3) yes
C3 C4 1.331(4) yes
C4 C5 1.492(4) yes
C4 C11 1.489(4) yes
C5 C6 1.364(5) yes
C5 C10 1.376(4) yes
C6 C7 1.395(5) yes
C7 C8 1.355(6) yes
C8 C9 1.361(5) yes
C9 C10 1.383(4) yes
C11 C12 1.386(5) yes
C11 C16 1.387(4) yes
C12 C13 1.374(5) yes
C13 C14 1.371(5) yes
C14 C15 1.373(6) yes
C15 C16 1.385(5) yes
C17 C18 1.515(5) yes
C18 C19 1.528(4) yes
C18 C25 1.519(4) yes
C19 C20 1.391(4) yes
C19 C24 1.373(4) yes
C20 C21 1.390(4) yes
C21 C22 1.367(5) yes
C22 C23 1.374(5) yes
C23 C24 1.385(4) yes
C25 C26 1.390(5) yes
C25 C30 1.375(5) yes
C26 C27 1.375(5) yes
C27 C28 1.354(8) yes
C28 C29 1.373(7) yes
C29 C30 1.396(5) yes
C31 C32 1.498(5) yes
C32 C33 1.413(4) yes
C32 C36 1.418(4) yes
C33 C34 1.432(5) yes
C34 C35 1.390(5) yes
C35 C36 1.402(5) yes
C37 C38 1.393(6) yes
C37 C41 1.423(6) yes
C38 C39 1.412(6) yes
C39 C40 1.394(6) yes
C40 C41 1.407(7) yes
C1 H1 0.940 no
C6 H6 0.940 no
C7 H7 0.940 no
C8 H8 0.940 no
C9 H9 0.940 no
C10 H10 0.940 no
C12 H12 0.940 no
C13 H13 0.940 no
C14 H14 0.940 no
C15 H15 0.940 no
C16 H16 0.940 no
C18 H18 0.990 no
C20 H20 0.940 no
C21 H21 0.940 no
C22 H22 0.940 no
C23 H23 0.940 no
C24 H24 0.940 no
C26 H26 0.940 no
C27 H27 0.940 no
C28 H28 0.940 no
C29 H29 0.940 no
C30 H30 0.940 no
C31 H31A 0.980 no
C31 H31B 0.980 no
C33 H33 0.990 no
C34 H34 0.990 no
C35 H35 0.990 no
C36 H36 0.990 no
C37 H37 0.990 no
C38 H38 0.990 no
C39 H39 0.990 no
C40 H40 0.990 no
C41 H41 0.990 no

loop_
_geom_torsion_atom_site_label_1
_geom_torsion_atom_site_label_2
_geom_torsion_atom_site_label_3
_geom_torsion_atom_site_label_4
_geom_torsion
_geom_torsion_publ_flag
C32 Fe1 C33 C32 0.00(12) no
C32 Fe1 C33 C34 -118.6(2) no
C33 Fe1 C32 C31 -121.0(3) no
C33 Fe1 C32 C33 -0.00(15) no
C33 Fe1 C32 C36 118.2(3) no
C32 Fe1 C34 C33 38.02(10) no
C32 Fe1 C34 C35 -81.75(13) no
C34 Fe1 C32 C31 -159.4(2) no
C34 Fe1 C32 C33 -38.44(12) no
C34 Fe1 C32 C36 79.73(14) no
C32 Fe1 C35 C34 81.95(14) no
C32 Fe1 C35 C36 -37.31(12) no
C35 Fe1 C32 C31 157.6(3) no
C35 Fe1 C32 C33 -81.42(15) no
C35 Fe1 C32 C36 36.75(13) no
C32 Fe1 C36 C32 0.00(14) no
C32 Fe1 C36 C35 120.3(3) no
C36 Fe1 C32 C31 120.8(3) no
C36 Fe1 C32 C33 -118.2(3) no
C36 Fe1 C32 C36 -0.00(15) no
C32 Fe1 C37 C38 -120.00(15) no
C32 Fe1 C37 C41 120.88(13) no
C37 Fe1 C32 C31 -1.5(3) no
C37 Fe1 C32 C33 119.46(16) no
C37 Fe1 C32 C36 -122.37(16) no
C32 Fe1 C38 C37 78.4(3) no
C32 Fe1 C38 C39 -163.03(13) no
C38 Fe1 C32 C31 -43.1(3) no
C38 Fe1 C32 C33 77.9(2) no
C38 Fe1 C32 C36 -163.90(17) no
C32 Fe1 C39 C38 43.4(6) no
C32 Fe1 C39 C40 164.1(4) no
C39 Fe1 C32 C31 -75.2(5) no
C39 Fe1 C32 C33 45.8(5) no
C39 Fe1 C32 C36 163.9(4) no
C32 Fe1 C40 C39 -163.9(3) no
C32 Fe1 C40 C41 -45.5(5) no
C40 Fe1 C32 C31 74.7(5) no
C40 Fe1 C32 C33 -164.3(4) no
C40 Fe1 C32 C36 -46.1(5) no
C32 Fe1 C41 C37 -78.18(18) no
C32 Fe1 C41 C40 162.47(11) no
C41 Fe1 C32 C31 40.9(3) no
C41 Fe1 C32 C33 161.92(16) no
C41 Fe1 C32 C36 -79.9(2) no
C33 Fe1 C34 C33 0.00(12) no
C33 Fe1 C34 C35 -119.8(2) no
C34 Fe1 C33 C32 118.6(2) no
C34 Fe1 C33 C34 -0.00(12) no
C33 Fe1 C35 C34 37.97(13) no
C33 Fe1 C35 C36 -81.29(15) no
C35 Fe1 C33 C32 81.79(15) no
C35 Fe1 C33 C34 -36.76(12) no
C33 Fe1 C36 C32 -38.34(14) no
C33 Fe1 C36 C35 82.01(16) no
C36 Fe1 C33 C32 38.38(13) no
C36 Fe1 C33 C34 -80.17(14) no
C33 Fe1 C37 C38 -77.7(2) no
C33 Fe1 C37 C41 163.18(12) no
C37 Fe1 C33 C32 -79.17(17) no
C37 Fe1 C33 C34 162.27(13) no
C33 Fe1 C38 C37 120.27(18) no
C33 Fe1 C38 C39 -121.11(18) no
C38 Fe1 C33 C32 -120.44(16) no
C38 Fe1 C33 C34 121.00(15) no
C33 Fe1 C39 C38 77.3(3) no
C33 Fe1 C39 C40 -162.01(15) no
C39 Fe1 C33 C32 -162.20(14) no
C39 Fe1 C33 C34 79.24(18) no
C33 Fe1 C40 C39 45.0(5) no
C33 Fe1 C40 C41 163.3(3) no
C40 Fe1 C33 C32 164.9(4) no
C40 Fe1 C33 C34 46.3(4) no
C33 Fe1 C41 C37 -43.4(5) no
C33 Fe1 C41 C40 -162.8(3) no
C41 Fe1 C33 C32 -46.8(5) no
C41 Fe1 C33 C34 -165.4(4) no
C34 Fe1 C35 C34 0.00(14) no
C34 Fe1 C35 C36 -119.3(3) no
C35 Fe1 C34 C33 119.8(3) no
C35 Fe1 C34 C35 0.00(14) no
C34 Fe1 C36 C32 -83.05(15) no
C34 Fe1 C36 C35 37.30(13) no
C36 Fe1 C34 C33 82.20(13) no
C36 Fe1 C34 C35 -37.58(12) no
C34 Fe1 C37 C38 -43.9(5) no
C34 Fe1 C37 C41 -163.0(3) no
C37 Fe1 C34 C33 -45.5(4) no
C37 Fe1 C34 C35 -165.2(4) no
C34 Fe1 C38 C37 162.62(14) no
C34 Fe1 C38 C39 -78.8(3) no
C38 Fe1 C34 C33 -77.74(19) no
C38 Fe1 C34 C35 162.48(15) no
C34 Fe1 C39 C38 120.21(17) no
C34 Fe1 C39 C40 -119.14(17) no
C39 Fe1 C34 C33 -120.01(15) no
C39 Fe1 C34 C35 120.21(16) no
C34 Fe1 C40 C39 79.3(2) no
C34 Fe1 C40 C41 -162.38(12) no
C40 Fe1 C34 C33 -161.73(13) no
C40 Fe1 C34 C35 78.49(17) no
C34 Fe1 C41 C37 163.4(3) no
C34 Fe1 C41 C40 44.0(5) no
C41 Fe1 C34 C33 165.9(3) no
C41 Fe1 C34 C35 46.1(4) no
C35 Fe1 C36 C32 -120.3(3) no
C35 Fe1 C36 C35 -0.00(15) no
C36 Fe1 C35 C34 119.3(3) no
C36 Fe1 C35 C36 -0.00(13) no
C35 Fe1 C37 C38 164.5(4) no
C35 Fe1 C37 C41 45.4(5) no
C37 Fe1 C35 C34 164.4(4) no
C37 Fe1 C35 C36 45.2(5) no
C35 Fe1 C38 C37 -165.5(4) no
C35 Fe1 C38 C39 -46.9(6) no
C38 Fe1 C35 C34 -43.7(5) no
C38 Fe1 C35 C36 -162.9(4) no
C35 Fe1 C39 C38 161.48(14) no
C35 Fe1 C39 C40 -77.9(3) no
C39 Fe1 C35 C34 -78.2(3) no
C39 Fe1 C35 C36 162.53(18) no
C35 Fe1 C40 C39 120.51(17) no
C35 Fe1 C40 C41 -121.15(15) no
C40 Fe1 C35 C34 -119.60(16) no
C40 Fe1 C35 C36 121.14(16) no
C35 Fe1 C41 C37 -163.00(13) no
C35 Fe1 C41 C40 77.65(19) no
C41 Fe1 C35 C34 -161.47(15) no
C41 Fe1 C35 C36 79.3(2) no
C36 Fe1 C37 C38 -161.88(12) no
C36 Fe1 C37 C41 79.01(19) no
C37 Fe1 C36 C32 76.7(2) no
C37 Fe1 C36 C35 -162.91(17) no
C36 Fe1 C38 C37 47.2(6) no
C36 Fe1 C38 C39 165.8(4) no
C38 Fe1 C36 C32 41.8(6) no
C38 Fe1 C36 C35 162.2(5) no
C36 Fe1 C39 C38 -166.4(4) no
C36 Fe1 C39 C40 -45.7(6) no
C39 Fe1 C36 C32 -164.2(4) no
C39 Fe1 C36 C35 -43.9(5) no
C36 Fe1 C40 C39 161.84(15) no
C36 Fe1 C40 C41 -79.8(2) no
C40 Fe1 C36 C32 162.29(18) no
C40 Fe1 C36 C35 -77.4(2) no
C36 Fe1 C41 C37 -120.99(15) no
C36 Fe1 C41 C40 119.67(15) no
C41 Fe1 C36 C32 119.69(17) no
C41 Fe1 C36 C35 -119.96(17) no
C37 Fe1 C38 C37 0.0(2) no
C37 Fe1 C38 C39 118.6(4) no
C38 Fe1 C37 C38 -0.0(2) no
C38 Fe1 C37 C41 -119.1(3) no
C37 Fe1 C39 C38 -37.72(19) no
C37 Fe1 C39 C40 82.9(2) no
C39 Fe1 C37 C38 38.22(18) no
C39 Fe1 C37 C41 -80.89(19) no
C37 Fe1 C40 C39 -80.40(19) no
C37 Fe1 C40 C41 37.94(16) no
C40 Fe1 C37 C38 81.58(18) no
C40 Fe1 C37 C41 -37.54(15) no
C37 Fe1 C41 C37 0.00(16) no
C37 Fe1 C41 C40 -119.3(3) no
C41 Fe1 C37 C38 119.1(3) no
C41 Fe1 C37 C41 0.00(17) no
C38 Fe1 C39 C38 0.0(3) no
C38 Fe1 C39 C40 120.6(4) no
C39 Fe1 C38 C37 -118.6(4) no
C39 Fe1 C38 C39 -0.0(3) no
C38 Fe1 C40 C39 -37.10(18) no
C38 Fe1 C40 C41 81.24(19) no
C40 Fe1 C38 C37 -82.0(3) no
C40 Fe1 C38 C39 36.57(19) no
C38 Fe1 C41 C37 37.36(16) no
C38 Fe1 C41 C40 -81.98(18) no
C41 Fe1 C38 C37 -38.18(18) no
C41 Fe1 C38 C39 80.4(2) no
C39 Fe1 C40 C39 0.00(18) no
C39 Fe1 C40 C41 118.3(3) no
C40 Fe1 C39 C38 -120.6(4) no
C40 Fe1 C39 C40 0.0(2) no
C39 Fe1 C41 C37 81.48(17) no
C39 Fe1 C41 C40 -37.86(15) no
C41 Fe1 C39 C38 -82.3(2) no
C41 Fe1 C39 C40 38.33(18) no
C40 Fe1 C41 C37 119.3(3) no
C40 Fe1 C41 C40 -0.00(16) no
C41 Fe1 C40 C39 -118.3(3) no
C41 Fe1 C40 C41 -0.00(18) no
C3 O1 C17 O2 -3.2(3) no
C3 O1 C17 C18 178.76(14) no
C17 O1 C3 C2 -88.7(3) no
C17 O1 C3 C4 93.8(3) no
N2 N1 C1 C2 -1.0(3) no
C1 N1 N2 N3 0.6(3) no
N2 N1 C31 C32 -76.6(3) no
C31 N1 N2 N3 177.9(3) no
C1 N1 C31 C32 100.1(4) no
C31 N1 C1 C2 -178.0(3) no
N1 N2 N3 C2 0.1(3) no
N2 N3 C2 C1 -0.7(3) no
N2 N3 C2 C3 180.0(3) no
N1 C1 C2 N3 1.1(3) no
N1 C1 C2 C3 -179.8(3) no
N3 C2 C3 O1 20.8(4) no
N3 C2 C3 C4 -162.1(3) no
C1 C2 C3 O1 -158.3(3) no
C1 C2 C3 C4 18.8(5) no
O1 C3 C4 C5 -3.2(4) no
O1 C3 C4 C11 179.34(19) no
C2 C3 C4 C5 179.8(3) no
C2 C3 C4 C11 2.4(5) no
C3 C4 C5 C6 68.7(4) no
C3 C4 C5 C10 -111.4(3) no
C3 C4 C11 C12 60.0(4) no
C3 C4 C11 C16 -123.0(3) no
C5 C4 C11 C12 -117.6(3) no
C5 C4 C11 C16 59.4(3) no
C11 C4 C5 C6 -113.7(3) no
C11 C4 C5 C10 66.3(3) no
C4 C5 C6 C7 179.7(3) no
C4 C5 C10 C9 179.0(2) no
C6 C5 C10 C9 -1.1(4) no
C10 C5 C6 C7 -0.2(5) no
C5 C6 C7 C8 1.4(6) no
C6 C7 C8 C9 -1.1(6) no
C7 C8 C9 C10 -0.2(5) no
C8 C9 C10 C5 1.3(5) no
C4 C11 C12 C13 178.4(2) no
C4 C11 C16 C15 -177.6(2) no
C12 C11 C16 C15 -0.4(4) no
C16 C11 C12 C13 1.3(4) no
C11 C12 C13 C14 -1.3(4) no
C12 C13 C14 C15 0.4(5) no
C13 C14 C15 C16 0.4(5) no
C14 C15 C16 C11 -0.4(5) no
O1 C17 C18 C19 -134.55(18) no
O1 C17 C18 C25 98.0(2) no
O2 C17 C18 C19 47.5(3) no
O2 C17 C18 C25 -80.0(3) no
C17 C18 C19 C20 47.3(4) no
C17 C18 C19 C24 -134.3(3) no
C17 C18 C25 C26 -136.1(3) no
C17 C18 C25 C30 45.0(3) no
C19 C18 C25 C26 99.1(3) no
C19 C18 C25 C30 -79.8(4) no
C25 C18 C19 C20 171.6(3) no
C25 C18 C19 C24 -9.9(5) no
C18 C19 C20 C21 178.4(3) no
C18 C19 C24 C23 -178.9(3) no
C20 C19 C24 C23 -0.5(5) no
C24 C19 C20 C21 -0.0(5) no
C19 C20 C21 C22 0.4(6) no
C20 C21 C22 C23 -0.3(6) no
C21 C22 C23 C24 -0.2(6) no
C22 C23 C24 C19 0.6(6) no
C18 C25 C26 C27 -179.1(3) no
C18 C25 C30 C29 -179.0(3) no
C26 C25 C30 C29 2.1(4) no
C30 C25 C26 C27 -0.1(4) no
C25 C26 C27 C28 -1.6(5) no
C26 C27 C28 C29 1.2(6) no
C27 C28 C29 C30 0.7(5) no
C28 C29 C30 C25 -2.4(5) no
N1 C31 C32 Fe1 171.63(16) no
N1 C31 C32 C33 81.2(3) no
N1 C31 C32 C36 -97.8(3) no
Fe1 C32 C33 Fe1 -0.000(12) no
Fe1 C32 C33 C34 59.47(17) no
Fe1 C32 C36 Fe1 0.000(13) no
Fe1 C32 C36 C35 -58.86(16) no
C31 C32 C33 Fe1 120.5(3) no
C31 C32 C33 C34 180.0(3) no
C31 C32 C36 Fe1 -120.7(3) no
C31 C32 C36 C35 -179.6(3) no
C33 C32 C36 Fe1 60.2(2) no
C33 C32 C36 C35 1.3(3) no
C36 C32 C33 Fe1 -60.3(2) no
C36 C32 C33 C34 -0.9(3) no
Fe1 C33 C34 Fe1 0.0 no
Fe1 C33 C34 C35 59.5(2) no
C32 C33 C34 Fe1 -59.4(2) no
C32 C33 C34 C35 0.1(4) no
Fe1 C34 C35 Fe1 0.0 no
Fe1 C34 C35 C36 59.51(19) no
C33 C34 C35 Fe1 -58.8(3) no
C33 C34 C35 C36 0.7(4) no
Fe1 C35 C36 Fe1 0.000(12) no
Fe1 C35 C36 C32 58.28(16) no
C34 C35 C36 Fe1 -59.5(3) no
C34 C35 C36 C32 -1.2(4) no
Fe1 C37 C38 Fe1 -0.000(11) no
Fe1 C37 C38 C39 -60.1(2) no
Fe1 C37 C41 Fe1 0.0 no
Fe1 C37 C41 C40 59.3(3) no
C38 C37 C41 Fe1 -59.3(3) no
C38 C37 C41 C40 0.0(5) no
C41 C37 C38 Fe1 59.1(3) no
C41 C37 C38 C39 -1.0(5) no
Fe1 C38 C39 Fe1 0.000(12) no
Fe1 C38 C39 C40 -58.5(3) no
C37 C38 C39 Fe1 60.1(3) no
C37 C38 C39 C40 1.7(5) no
Fe1 C39 C40 Fe1 0.000(16) no
Fe1 C39 C40 C41 -59.9(3) no
C38 C39 C40 Fe1 58.2(3) no
C38 C39 C40 C41 -1.6(5) no
Fe1 C40 C41 Fe1 -0.0 no
Fe1 C40 C41 C37 -59.2(3) no
C39 C40 C41 Fe1 60.2(3) no
C39 C40 C41 C37 1.0(5) no
